data_4024994
loop_
_publ_author_name
'Jarugu Narasimha Moorthy'
'Palani Natarajan'
'Paloth Venugopalan'

_publ_contact_author_address
;Departmet of chemistry
Indian Institute of Technology - Kanpur
Kanpur - 208 016
INDIA
;
_publ_contact_author_email moorthy@iitk.ac.in
_publ_contact_author_fax +915122597436
_publ_contact_author_name 'Prof. J. N. Moorthy'
_publ_contact_author_phone +915122597498
_publ_section_title
;
Abundant Lattice Inclusion Phenomenon with Sterically Hindered and
Inherently Shape-Selective Tetraarylpyrenes
;
_journal_name_full 'Journal of Organic Chemistry'
_journal_page_first 8566
_journal_page_last 8577
_journal_paper_doi 10.1021/jo901465f
_journal_volume 74
_journal_year 2009
_chemical_formula_moiety 'C52 H50 O4, 4(C8 H16)'
_chemical_formula_sum 'C84 H114 O4'
_chemical_formula_weight 1187.75
_chemical_name_common tetra(2,6-dimethyl-4-methoxyphenyl)pyrene
_chemical_name_systematic
;
 tetra(2,6-dimethyl-4-methoxyphenyl)pyrene
;
_space_group_IT_number 15
_symmetry_cell_setting monoclinic
_symmetry_Int_Tables_number 15
_symmetry_space_group_name_Hall '-C 2yc'
_symmetry_space_group_name_H-M 'C 1 2/c 1'
_atom_sites_solution_hydrogens geom
_atom_sites_solution_primary direct
_atom_sites_solution_secondary difmap
_audit_creation_method SHELXL-97
_cell_angle_alpha 90.00
_cell_angle_beta 122.196(6)
_cell_angle_gamma 90.00
_cell_formula_units_Z 4
_cell_length_a 36.839(7)
_cell_length_b 10.4561(18)
_cell_length_c 21.481(5)
_cell_measurement_reflns_used 2816
_cell_measurement_temperature 100(2)
_cell_measurement_theta_max 22.40
_cell_measurement_theta_min 2.24
_cell_volume 7002(2)
_computing_cell_refinement 'Bruker SAINT'
_computing_data_collection 'Bruker APEX'
_computing_data_reduction 'Bruker SAINT'
_computing_molecular_graphics 'SHELXL 5.1, XP (Sheldrick, 1994)'
_computing_publication_material SHELXS-97
_computing_structure_refinement 'SHELXL-97 (Sheldrick, 2008)'
_computing_structure_solution 'SHELXS-97 (Sheldrick, 2008)'
_diffrn_ambient_temperature 100(2)
_diffrn_measured_fraction_theta_full 0.985
_diffrn_measured_fraction_theta_max 0.985
_diffrn_measurement_device_type 'Bruker SMART APEX'
_diffrn_measurement_method 'phi and omega scans'
_diffrn_radiation_monochromator graphite
_diffrn_radiation_source 'fine-focus sealed tube'
_diffrn_radiation_type MoK\a
_diffrn_radiation_wavelength 0.71073
_diffrn_reflns_av_R_equivalents 0.0607
_diffrn_reflns_av_sigmaI/netI 0.0713
_diffrn_reflns_limit_h_max 43
_diffrn_reflns_limit_h_min -29
_diffrn_reflns_limit_k_max 12
_diffrn_reflns_limit_k_min -9
_diffrn_reflns_limit_l_max 25
_diffrn_reflns_limit_l_min -25
_diffrn_reflns_number 17319
_diffrn_reflns_theta_full 25.00
_diffrn_reflns_theta_max 25.00
_diffrn_reflns_theta_min 2.05
_exptl_absorpt_coefficient_mu 0.067
_exptl_absorpt_correction_type none
_exptl_crystal_colour 'color less'
_exptl_crystal_density_diffrn 1.127
_exptl_crystal_density_method 'not measured'
_exptl_crystal_description needles
_exptl_crystal_F_000 2600
_exptl_crystal_size_max 0.2
_exptl_crystal_size_mid 0.1
_exptl_crystal_size_min 0.1
_refine_diff_density_max 0.718
_refine_diff_density_min -0.343
_refine_diff_density_rms 0.071
_refine_ls_extinction_method none
_refine_ls_goodness_of_fit_ref 1.046
_refine_ls_hydrogen_treatment constr
_refine_ls_matrix_type full
_refine_ls_number_parameters 403
_refine_ls_number_reflns 6080
_refine_ls_number_restraints 0
_refine_ls_restrained_S_all 1.046
_refine_ls_R_factor_all 0.1150
_refine_ls_R_factor_gt 0.0787
_refine_ls_shift/su_max 0.000
_refine_ls_shift/su_mean 0.000
_refine_ls_structure_factor_coef Fsqd
_refine_ls_weighting_details 'calc w=1/[\s^2^(Fo^2^)+(0.1349P)^2^+0.0000P] where P=(Fo^2^+2Fc^2^)/3'
_refine_ls_weighting_scheme calc
_refine_ls_wR_factor_gt 0.2022
_refine_ls_wR_factor_ref 0.2265
_reflns_number_gt 3963
_reflns_number_total 6080
_reflns_threshold_expression >2sigma(I)
_cod_data_source_file jo901465f_si_001_14.cif
_cod_data_source_block H2.G11
_cod_depositor_comments
;
The following automatic conversions were performed:
'_symmetry_cell_setting' value 'Monoclinic' changed to 'monoclinic'
according to '/home/saulius/struct/CIF-dictionaries/cif_core.dic'
dictionary named 'cif_core.dic' version 2.4.1 from 2010-06-29.

Automatic conversion script
Id: cif_fix_enum 1527 2010-12-29 10:47:43Z saulius 
;
_cod_original_sg_symbol_H-M 'C 2/c'
_cod_database_code 4024994

loop_
_symmetry_equiv_pos_as_xyz
'x, y, z'
'-x, y, -z+1/2'
'x+1/2, y+1/2, z'
'-x+1/2, y+1/2, -z+1/2'
'-x, -y, -z'
'x, -y, z-1/2'
'-x+1/2, -y+1/2, -z'
'x+1/2, -y+1/2, z-1/2'

loop_
_atom_site_label
_atom_site_type_symbol
_atom_site_fract_x
_atom_site_fract_y
_atom_site_fract_z
_atom_site_U_iso_or_equiv
_atom_site_adp_type
_atom_site_occupancy
_atom_site_symmetry_multiplicity
_atom_site_calc_flag
_atom_site_refinement_flags
_atom_site_disorder_assembly
_atom_site_disorder_group
O1 O -0.11658(6) 0.47768(18) 0.15430(13) 0.0453(6) Uani 1 1 d . . .
O2 O 0.20677(6) -0.19135(19) 0.41201(10) 0.0395(5) Uani 1 1 d . . .
C1 C 0.06939(8) -0.1187(2) 0.08752(14) 0.0259(6) Uani 1 1 d . . .
H1 H 0.0946 -0.1530 0.1291 0.031 Uiso 1 1 calc R . .
C2 C 0.04266(8) -0.0335(2) 0.09891(13) 0.0238(6) Uani 1 1 d . . .
C3 C 0.05283(8) 0.0016(2) 0.16971(13) 0.0245(6) Uani 1 1 d . . .
C4 C 0.02555(8) 0.0827(2) 0.17672(13) 0.0260(6) Uani 1 1 d . . .
H4 H 0.0326 0.1053 0.2248 0.031 Uiso 1 1 calc R . .
C5 C -0.01177(8) 0.1329(2) 0.11656(13) 0.0239(6) Uani 1 1 d . . .
C6 C -0.02199(7) 0.1009(2) 0.04519(13) 0.0223(6) Uani 1 1 d . . .
C7 C -0.05970(8) 0.1508(2) -0.01997(13) 0.0248(6) Uani 1 1 d . . .
H7 H -0.0780 0.2078 -0.0148 0.030 Uiso 1 1 calc R . .
C8 C 0.00505(7) 0.0165(2) 0.03610(13) 0.0215(5) Uani 1 1 d . . .
C9 C 0.09343(8) -0.0445(2) 0.23589(13) 0.0257(6) Uani 1 1 d . . .
C10 C 0.09467(8) -0.1626(2) 0.26888(14) 0.0282(6) Uani 1 1 d . . .
C11 C 0.13302(9) -0.2061(3) 0.32792(14) 0.0302(6) Uani 1 1 d . . .
H11 H 0.1337 -0.2851 0.3504 0.036 Uiso 1 1 calc R . .
C12 C 0.17020(8) -0.1370(3) 0.35478(14) 0.0301(6) Uani 1 1 d . . .
C13 C 0.16947(8) -0.0198(3) 0.32341(14) 0.0307(6) Uani 1 1 d . . .
H13 H 0.1951 0.0282 0.3422 0.037 Uiso 1 1 calc R . .
C14 C 0.13092(8) 0.0269(2) 0.26423(14) 0.0276(6) Uani 1 1 d . . .
C15 C 0.13026(9) 0.1517(3) 0.22876(16) 0.0373(7) Uani 1 1 d . . .
H15A H 0.1205 0.1369 0.1771 0.056 Uiso 1 1 calc R . .
H15B H 0.1592 0.1882 0.2545 0.056 Uiso 1 1 calc R . .
H15C H 0.1107 0.2113 0.2316 0.056 Uiso 1 1 calc R . .
C16 C 0.05443(9) -0.2405(3) 0.23945(17) 0.0412(7) Uani 1 1 d . . .
H16A H 0.0617 -0.3248 0.2630 0.062 Uiso 1 1 calc R . .
H16B H 0.0406 -0.2507 0.1861 0.062 Uiso 1 1 calc R . .
H16C H 0.0348 -0.1966 0.2500 0.062 Uiso 1 1 calc R . .
C17 C 0.24664(9) -0.1323(3) 0.43281(18) 0.0496(9) Uani 1 1 d . . .
H17A H 0.2500 -0.1311 0.3906 0.074 Uiso 1 1 calc R . .
H17B H 0.2702 -0.1809 0.4731 0.074 Uiso 1 1 calc R . .
H17C H 0.2470 -0.0445 0.4491 0.074 Uiso 1 1 calc R . .
C18 C -0.03985(8) 0.2203(2) 0.12753(12) 0.0240(6) Uani 1 1 d . . .
C19 C -0.07818(8) 0.1765(2) 0.11833(13) 0.0259(6) Uani 1 1 d . . .
C20 C -0.10434(8) 0.2601(2) 0.12763(14) 0.0292(6) Uani 1 1 d . . .
H20 H -0.1302 0.2299 0.1223 0.035 Uiso 1 1 calc R . .
C21 C -0.09271(9) 0.3876(2) 0.14475(15) 0.0317(6) Uani 1 1 d . . .
C22 C -0.05434(8) 0.4305(2) 0.15500(14) 0.0299(6) Uani 1 1 d . . .
H22 H -0.0462 0.5173 0.1680 0.036 Uiso 1 1 calc R . .
C23 C -0.02772(8) 0.3494(2) 0.14661(13) 0.0257(6) Uani 1 1 d . . .
C24 C 0.01313(9) 0.3995(3) 0.15508(16) 0.0355(7) Uani 1 1 d . . .
H24A H 0.0160 0.4910 0.1668 0.053 Uiso 1 1 calc R . .
H24B H 0.0122 0.3867 0.1090 0.053 Uiso 1 1 calc R . .
H24C H 0.0377 0.3534 0.1949 0.053 Uiso 1 1 calc R . .
C25 C -0.09169(9) 0.0392(2) 0.09895(16) 0.0321(6) Uani 1 1 d . . .
H25A H -0.1158 0.0215 0.1050 0.048 Uiso 1 1 calc R . .
H25B H -0.0676 -0.0169 0.1315 0.048 Uiso 1 1 calc R . .
H25C H -0.1006 0.0235 0.0478 0.048 Uiso 1 1 calc R . .
C26 C -0.15828(11) 0.4425(3) 0.1355(2) 0.0542(9) Uani 1 1 d . . .
H26A H -0.1753 0.4176 0.0836 0.081 Uiso 1 1 calc R . .
H26B H -0.1720 0.5153 0.1437 0.081 Uiso 1 1 calc R . .
H26C H -0.1565 0.3704 0.1662 0.081 Uiso 1 1 calc R . .
C51 C 0.06231(11) 0.4730(3) 0.03844(19) 0.0484(8) Uani 1 1 d . . .
H51A H 0.0373 0.5166 0.0343 0.058 Uiso 1 1 calc R . .
H51B H 0.0704 0.5214 0.0080 0.058 Uiso 1 1 calc R . .
C52 C 0.09936(14) 0.4795(4) 0.1181(2) 0.0656(11) Uani 1 1 d . . .
H52A H 0.0941 0.5543 0.1405 0.079 Uiso 1 1 calc R . .
H52B H 0.0974 0.4026 0.1430 0.079 Uiso 1 1 calc R . .
C53 C 0.14145(18) 0.4879(8) 0.1364(3) 0.125(3) Uani 1 1 d . . .
H53A H 0.1455 0.5780 0.1273 0.150 Uiso 1 1 calc R . .
H53B H 0.1592 0.4760 0.1904 0.150 Uiso 1 1 calc R . .
C54 C 0.16050(17) 0.4174(5) 0.1092(4) 0.1058(19) Uani 1 1 d . . .
H54A H 0.1633 0.3297 0.1287 0.127 Uiso 1 1 calc R . .
H54B H 0.1900 0.4510 0.1319 0.127 Uiso 1 1 calc R . .
C55 C 0.14286(14) 0.4030(7) 0.0271(3) 0.138(3) Uani 1 1 d . . .
H55A H 0.1674 0.3887 0.0213 0.165 Uiso 1 1 calc R . .
H55B H 0.1296 0.4854 0.0030 0.165 Uiso 1 1 calc R . .
C56 C 0.10807(16) 0.2910(4) -0.0173(3) 0.0756(13) Uani 1 1 d . . .
H56A H 0.0886 0.3206 -0.0685 0.091 Uiso 1 1 calc R . .
H56B H 0.1237 0.2156 -0.0192 0.091 Uiso 1 1 calc R . .
C57 C 0.08123(12) 0.2479(3) 0.0111(2) 0.0544(9) Uani 1 1 d . . .
H57A H 0.1006 0.2237 0.0634 0.065 Uiso 1 1 calc R . .
H57B H 0.0659 0.1695 -0.0159 0.065 Uiso 1 1 calc R . .
C58 C 0.04869(13) 0.3402(4) 0.0065(3) 0.0832(14) Uani 1 1 d . . .
H58A H 0.0351 0.2993 0.0307 0.100 Uiso 1 1 calc R . .
H58B H 0.0261 0.3500 -0.0461 0.100 Uiso 1 1 calc R . .
C61 C 0.1937(2) 0.8865(8) 0.1750(5) 0.143(3) Uani 1 1 d . . .
H61A H 0.1951 0.8910 0.2222 0.172 Uiso 1 1 calc R . .
H61B H 0.1632 0.8705 0.1371 0.172 Uiso 1 1 calc R . .
C62 C 0.2133(2) 0.7731(6) 0.1792(4) 0.119(2) Uani 1 1 d . . .
H62A H 0.1914 0.7077 0.1690 0.142 Uiso 1 1 calc R . .
H62B H 0.2356 0.7641 0.2321 0.142 Uiso 1 1 calc R . .
C63 C 0.2329(2) 0.7279(6) 0.1433(4) 0.119(2) Uani 1 1 d . . .
H63A H 0.2217 0.6397 0.1289 0.143 Uiso 1 1 calc R . .
H63B H 0.2634 0.7181 0.1832 0.143 Uiso 1 1 calc R . .
C64 C 0.2350(2) 0.7734(5) 0.0820(3) 0.1116(19) Uani 1 1 d . . .
H64A H 0.2276 0.7002 0.0481 0.134 Uiso 1 1 calc R . .
H64B H 0.2655 0.7941 0.1014 0.134 Uiso 1 1 calc R . .
C65 C 0.20990(15) 0.8816(4) 0.0376(2) 0.0769(12) Uani 1 1 d . . .
H65A H 0.1797 0.8646 0.0219 0.092 Uiso 1 1 calc R . .
H65B H 0.2110 0.8807 -0.0074 0.092 Uiso 1 1 calc R . .
C66 C 0.21983(16) 1.0147(4) 0.0667(2) 0.0790(13) Uani 1 1 d . . .
H66A H 0.2418 1.0482 0.0577 0.095 Uiso 1 1 calc R . .
H66B H 0.1935 1.0660 0.0359 0.095 Uiso 1 1 calc R . .
C67 C 0.23490(19) 1.0430(5) 0.1439(3) 0.0964(16) Uani 1 1 d . . .
H67A H 0.2430 1.1344 0.1540 0.116 Uiso 1 1 calc R . .
H67B H 0.2608 0.9915 0.1765 0.116 Uiso 1 1 calc R . .
C68 C 0.2002(3) 1.0137(6) 0.1620(4) 0.135(3) Uani 1 1 d . . .
H68A H 0.2073 1.0641 0.2061 0.161 Uiso 1 1 calc R . .
H68B H 0.1725 1.0464 0.1208 0.161 Uiso 1 1 calc R . .

loop_
_atom_site_aniso_label
_atom_site_aniso_U_11
_atom_site_aniso_U_22
_atom_site_aniso_U_33
_atom_site_aniso_U_23
_atom_site_aniso_U_13
_atom_site_aniso_U_12
O1 0.0377(12) 0.0348(11) 0.0724(15) -0.0128(10) 0.0354(11) 0.0015(9)
O2 0.0258(10) 0.0500(12) 0.0347(11) 0.0170(9) 0.0107(9) 0.0094(9)
C1 0.0224(13) 0.0256(13) 0.0272(14) 0.0017(10) 0.0116(11) 0.0025(10)
C2 0.0243(13) 0.0264(13) 0.0199(13) -0.0003(10) 0.0112(11) -0.0001(10)
C3 0.0268(14) 0.0238(13) 0.0198(13) 0.0041(10) 0.0103(11) 0.0013(10)
C4 0.0298(14) 0.0286(14) 0.0201(13) -0.0026(10) 0.0136(11) -0.0016(11)
C5 0.0253(13) 0.0240(13) 0.0213(13) -0.0001(10) 0.0117(11) 0.0009(10)
C6 0.0207(13) 0.0233(13) 0.0235(13) 0.0009(10) 0.0123(11) -0.0019(10)
C7 0.0235(14) 0.0246(13) 0.0250(14) 0.0007(10) 0.0119(11) 0.0026(10)
C8 0.0214(13) 0.0249(13) 0.0169(12) 0.0010(9) 0.0094(10) -0.0018(10)
C9 0.0287(14) 0.0294(14) 0.0194(13) -0.0019(10) 0.0133(11) 0.0030(11)
C10 0.0327(15) 0.0280(14) 0.0253(14) 0.0024(11) 0.0163(12) 0.0042(11)
C11 0.0379(16) 0.0266(14) 0.0284(14) 0.0059(11) 0.0192(13) 0.0053(12)
C12 0.0279(15) 0.0381(15) 0.0221(13) 0.0059(11) 0.0118(12) 0.0088(11)
C13 0.0227(14) 0.0399(16) 0.0253(14) 0.0034(11) 0.0099(12) 0.0002(11)
C14 0.0291(15) 0.0317(14) 0.0233(13) 0.0025(11) 0.0148(12) 0.0024(11)
C15 0.0296(15) 0.0406(16) 0.0315(15) 0.0096(12) 0.0094(12) -0.0008(12)
C16 0.0345(17) 0.0368(16) 0.0411(17) 0.0058(13) 0.0125(14) -0.0039(12)
C17 0.0303(17) 0.065(2) 0.0445(19) 0.0235(15) 0.0136(14) 0.0092(14)
C18 0.0257(14) 0.0282(14) 0.0161(12) 0.0014(10) 0.0097(11) 0.0030(11)
C19 0.0288(14) 0.0294(14) 0.0172(12) 0.0024(10) 0.0107(11) 0.0012(11)
C20 0.0243(14) 0.0368(16) 0.0262(14) -0.0002(11) 0.0133(12) 0.0020(11)
C21 0.0318(15) 0.0330(15) 0.0300(15) -0.0040(11) 0.0162(12) 0.0035(12)
C22 0.0316(15) 0.0251(14) 0.0329(15) -0.0036(11) 0.0170(12) 0.0004(11)
C23 0.0261(14) 0.0312(14) 0.0183(12) 0.0004(10) 0.0108(11) 0.0006(11)
C24 0.0345(16) 0.0368(16) 0.0387(16) -0.0065(12) 0.0217(13) -0.0027(12)
C25 0.0360(16) 0.0284(14) 0.0370(16) 0.0005(11) 0.0229(13) -0.0004(12)
C26 0.049(2) 0.0358(17) 0.096(3) -0.0004(17) 0.051(2) 0.0057(15)
C51 0.0460(19) 0.0493(19) 0.060(2) -0.0050(15) 0.0355(17) -0.0030(15)
C52 0.091(3) 0.052(2) 0.051(2) 0.0058(16) 0.036(2) 0.020(2)
C53 0.068(4) 0.223(8) 0.060(3) 0.032(4) 0.017(3) -0.036(4)
C54 0.060(3) 0.095(4) 0.119(5) -0.017(3) 0.018(3) -0.007(3)
C55 0.042(2) 0.241(7) 0.140(5) 0.153(5) 0.056(3) 0.047(3)
C56 0.123(4) 0.052(2) 0.103(3) -0.011(2) 0.094(3) -0.005(2)
C57 0.070(2) 0.0434(19) 0.066(2) -0.0047(16) 0.047(2) -0.0047(16)
C58 0.055(2) 0.071(3) 0.136(4) -0.049(3) 0.059(3) -0.022(2)
C61 0.150(6) 0.146(6) 0.222(8) 0.031(5) 0.159(6) 0.035(5)
C62 0.164(6) 0.099(4) 0.119(5) 0.016(3) 0.093(5) -0.025(4)
C63 0.136(5) 0.131(5) 0.131(5) 0.065(4) 0.098(4) 0.076(4)
C64 0.171(6) 0.076(3) 0.111(4) -0.002(3) 0.091(4) 0.019(3)
C65 0.099(3) 0.078(3) 0.053(2) -0.010(2) 0.039(2) -0.012(2)
C66 0.099(3) 0.072(3) 0.065(3) 0.005(2) 0.042(3) 0.007(2)
C67 0.128(4) 0.062(3) 0.101(4) -0.031(2) 0.062(3) -0.030(3)
C68 0.214(8) 0.106(5) 0.151(6) -0.008(4) 0.142(6) 0.042(5)

loop_
_atom_type_symbol
_atom_type_description
_atom_type_scat_dispersion_real
_atom_type_scat_dispersion_imag
_atom_type_scat_source
C C 0.0033 0.0016 'International Tables Vol C Tables 4.2.6.8 and 6.1.1.4'
H H 0.0000 0.0000 'International Tables Vol C Tables 4.2.6.8 and 6.1.1.4'
O O 0.0106 0.0060 'International Tables Vol C Tables 4.2.6.8 and 6.1.1.4'

loop_
_geom_angle_atom_site_label_1
_geom_angle_atom_site_label_2
_geom_angle_atom_site_label_3
_geom_angle
_geom_angle_site_symmetry_1
_geom_angle_site_symmetry_3
_geom_angle_publ_flag
C21 O1 C26 117.6(2) . . ?
C12 O2 C17 117.2(2) . . ?
C7 C1 C2 121.8(2) 5 . ?
C3 C2 C8 119.5(2) . . ?
C3 C2 C1 122.1(2) . . ?
C8 C2 C1 118.3(2) . . ?
C4 C3 C2 119.2(2) . . ?
C4 C3 C9 120.8(2) . . ?
C2 C3 C9 120.0(2) . . ?
C3 C4 C5 123.0(2) . . ?
C4 C5 C6 118.6(2) . . ?
C4 C5 C18 120.6(2) . . ?
C6 C5 C18 120.8(2) . . ?
C5 C6 C8 119.8(2) . . ?
C5 C6 C7 121.9(2) . . ?
C8 C6 C7 118.3(2) . . ?
C1 C7 C6 121.5(2) 5 . ?
C6 C8 C2 119.9(2) . . ?
C6 C8 C8 120.2(3) . 5 ?
C2 C8 C8 119.9(3) . 5 ?
C14 C9 C10 119.3(2) . . ?
C14 C9 C3 120.0(2) . . ?
C10 C9 C3 120.6(2) . . ?
C11 C10 C9 119.6(2) . . ?
C11 C10 C16 120.3(2) . . ?
C9 C10 C16 120.1(2) . . ?
C12 C11 C10 121.1(2) . . ?
O2 C12 C11 116.2(2) . . ?
O2 C12 C13 123.7(2) . . ?
C11 C12 C13 120.1(2) . . ?
C12 C13 C14 119.8(2) . . ?
C9 C14 C13 120.1(2) . . ?
C9 C14 C15 119.9(2) . . ?
C13 C14 C15 119.9(2) . . ?
C19 C18 C23 119.7(2) . . ?
C19 C18 C5 120.7(2) . . ?
C23 C18 C5 119.5(2) . . ?
C20 C19 C18 119.9(2) . . ?
C20 C19 C25 119.1(2) . . ?
C18 C19 C25 120.9(2) . . ?
C21 C20 C19 120.1(3) . . ?
O1 C21 C22 115.7(2) . . ?
O1 C21 C20 124.4(3) . . ?
C22 C21 C20 119.8(2) . . ?
C23 C22 C21 121.1(2) . . ?
C22 C23 C18 119.3(2) . . ?
C22 C23 C24 120.2(2) . . ?
C18 C23 C24 120.5(2) . . ?
C58 C51 C52 115.7(3) . . ?
C53 C52 C51 121.4(4) . . ?
C54 C53 C52 127.2(6) . . ?
C53 C54 C55 123.7(5) . . ?
C54 C55 C56 117.8(4) . . ?
C57 C56 C55 118.0(3) . . ?
C56 C57 C58 117.5(3) . . ?
C57 C58 C51 120.0(3) . . ?
C62 C61 C68 134.0(6) . . ?
C61 C62 C63 132.1(5) . . ?
C62 C63 C64 133.8(5) . . ?
C63 C64 C65 122.1(5) . . ?
C64 C65 C66 121.7(4) . . ?
C67 C66 C65 121.4(4) . . ?
C66 C67 C68 112.1(5) . . ?
C61 C68 C67 119.2(5) . . ?

loop_
_geom_bond_atom_site_label_1
_geom_bond_atom_site_label_2
_geom_bond_distance
_geom_bond_site_symmetry_2
_geom_bond_publ_flag
O1 C21 1.376(3) . ?
O1 C26 1.413(4) . ?
O2 C12 1.372(3) . ?
O2 C17 1.428(4) . ?
C1 C7 1.339(4) 5 ?
C1 C2 1.442(4) . ?
C2 C3 1.408(3) . ?
C2 C8 1.422(3) . ?
C3 C4 1.383(4) . ?
C3 C9 1.492(3) . ?
C4 C5 1.393(3) . ?
C5 C6 1.410(3) . ?
C5 C18 1.491(3) . ?
C6 C8 1.420(3) . ?
C6 C7 1.446(3) . ?
C7 C1 1.339(4) 5 ?
C8 C8 1.431(5) 5 ?
C9 C14 1.393(4) . ?
C9 C10 1.412(4) . ?
C10 C11 1.379(4) . ?
C10 C16 1.504(4) . ?
C11 C12 1.374(4) . ?
C12 C13 1.392(4) . ?
C13 C14 1.396(4) . ?
C14 C15 1.505(4) . ?
C18 C19 1.395(3) . ?
C18 C23 1.412(4) . ?
C19 C20 1.393(4) . ?
C19 C25 1.503(4) . ?
C20 C21 1.389(4) . ?
C21 C22 1.384(4) . ?
C22 C23 1.379(4) . ?
C23 C24 1.510(4) . ?
C51 C58 1.511(5) . ?
C51 C52 1.519(5) . ?
C52 C53 1.384(7) . ?
C53 C54 1.348(8) . ?
C54 C55 1.528(9) . ?
C55 C56 1.619(8) . ?
C56 C57 1.481(5) . ?
C57 C58 1.501(5) . ?
C61 C62 1.366(9) . ?
C61 C68 1.405(9) . ?
C62 C63 1.390(8) . ?
C63 C64 1.440(7) . ?
C64 C65 1.451(7) . ?
C65 C66 1.489(6) . ?
C66 C67 1.472(6) . ?
C67 C68 1.551(8) . ?
